data_4062383
loop_
_publ_author_name
'Wang, Baiquan'
'Zhu, Bolin'
'Xu, Shansheng'
'Zhou, Xiuzhong'

_publ_section_title
;
 Reactions of Doubly Bridged Biscyclopentadienes with Molybdenum
 (Tungsten) Carbonyl
;
_journal_issue 24
_journal_name_full Organometallics
_journal_page_first 4842
_journal_page_last 4852
_journal_paper_doi 10.1021/om034039z
_journal_volume 22
_journal_year 2003
_chemical_formula_sum 'C21 H18 O6 Si W2'
_chemical_formula_weight 762.14
_space_group_IT_number 2
_symmetry_cell_setting triclinic
_symmetry_space_group_name_Hall '-P 1'
_symmetry_space_group_name_H-M 'P -1'
_cell_angle_alpha 101.693(7)
_cell_angle_beta 93.921(7)
_cell_angle_gamma 92.578(8)
_cell_formula_units_Z 2
_cell_length_a 9.540(4)
_cell_length_b 10.366(5)
_cell_length_c 11.167(5)
_cell_measurement_temperature 293(2)
_cell_volume 1077.0(8)
_diffrn_ambient_temperature 293(2)
_exptl_crystal_density_diffrn 2.350
_cod_depositor_comments
;
The following automatic conversions were performed:
'_symmetry_cell_setting' value 'Triclinic' changed to 'triclinic'
according to '/home/saulius/struct/CIF-dictionaries/cif_core.dic'
dictionary named 'cif_core.dic' version 2.4.1 from 2010-06-29.

Automatic conversion script
Id: cif_fix_enum 1527 2010-12-29 10:47:43Z saulius 
;
_cod_database_code 4062383

loop_
_symmetry_equiv_pos_as_xyz
'x, y, z'
'-x, -y, -z'

loop_
_atom_site_label
_atom_site_type_symbol
_atom_site_fract_x
_atom_site_fract_y
_atom_site_fract_z
_atom_site_U_iso_or_equiv
_atom_site_adp_type
_atom_site_occupancy
_atom_site_symmetry_multiplicity
_atom_site_calc_flag
_atom_site_refinement_flags
_atom_site_disorder_assembly
_atom_site_disorder_group
W1 W 0.26837(4) 0.71922(4) 0.44373(4) 0.03144(16) Uani 1 1 d . . .
W2 W 0.24233(4) 0.90000(4) 0.14516(3) 0.02774(15) Uani 1 1 d . . .
Si1 Si 0.3296(3) 0.5914(3) 0.2280(3) 0.0312(7) Uani 1 1 d . . .
C1 C 0.3290(14) 0.6979(13) 0.6114(12) 0.060(4) Uani 1 1 d . . .
O1 O 0.3649(11) 0.6861(11) 0.7085(8) 0.091(4) Uani 1 1 d . . .
C2 C 0.2078(12) 0.5337(14) 0.4345(11) 0.049(3) Uani 1 1 d . . .
O2 O 0.1675(11) 0.4275(9) 0.4389(9) 0.084(3) Uani 1 1 d . . .
C3 C 0.4764(13) 0.7319(11) 0.4462(9) 0.042(3) Uani 1 1 d . . .
O3 O 0.5985(8) 0.7437(9) 0.4543(8) 0.066(3) Uani 1 1 d . . .
C4 C 0.1364(12) 1.0567(12) 0.2099(9) 0.042(3) Uani 1 1 d . . .
O4 O 0.0680(9) 1.1425(8) 0.2448(7) 0.055(2) Uani 1 1 d . . .
C5 C 0.4290(11) 0.9458(11) 0.2353(10) 0.039(3) Uani 1 1 d . . .
O5 O 0.5391(8) 0.9661(9) 0.2892(7) 0.059(2) Uani 1 1 d . . .
C6 C 0.3284(11) 1.0332(12) 0.0581(9) 0.040(3) Uani 1 1 d . . .
O6 O 0.3790(9) 1.1096(9) 0.0112(8) 0.067(3) Uani 1 1 d . . .
C7 C 0.0765(10) 0.7880(10) 0.3401(8) 0.031(2) Uani 1 1 d . . .
C8 C 0.1919(10) 0.8777(10) 0.3318(8) 0.028(2) Uani 1 1 d . . .
C9 C 0.2329(11) 0.9447(10) 0.4556(9) 0.034(3) Uani 1 1 d . . .
H9 H 0.3065 1.0087 0.4794 0.041 Uiso 1 1 calc R . .
C10 C 0.1455(12) 0.8989(11) 0.5338(10) 0.042(3) Uani 1 1 d . . .
H10 H 0.1505 0.9282 0.6185 0.050 Uiso 1 1 calc R . .
C11 C 0.0454(11) 0.7986(11) 0.4636(10) 0.042(3) Uani 1 1 d . . .
H11 H -0.0247 0.7511 0.4932 0.050 Uiso 1 1 calc R . .
C12 C -0.0121(9) 0.7175(10) 0.2223(9) 0.031(2) Uani 1 1 d . . .
C13 C 0.0844(10) 0.7196(10) 0.1191(8) 0.030(2) Uani 1 1 d . . .
C14 C 0.2258(9) 0.6749(10) 0.1142(9) 0.031(3) Uani 1 1 d . . .
C15 C 0.2780(11) 0.7044(10) 0.0094(9) 0.033(3) Uani 1 1 d . . .
H15 H 0.3660 0.6844 -0.0179 0.040 Uiso 1 1 calc R . .
C16 C 0.1732(12) 0.7710(11) -0.0504(9) 0.043(3) Uani 1 1 d . . .
H16 H 0.1830 0.8046 -0.1208 0.052 Uiso 1 1 calc R . .
C17 C 0.0539(11) 0.7761(11) 0.0170(9) 0.041(3) Uani 1 1 d . . .
H17 H -0.0308 0.8109 -0.0026 0.049 Uiso 1 1 calc R . .
C18 C -0.1405(11) 0.7972(12) 0.2103(10) 0.050(3) Uani 1 1 d . . .
H18A H -0.1937 0.7616 0.1336 0.075 Uiso 1 1 calc R . .
H18B H -0.1106 0.8875 0.2130 0.075 Uiso 1 1 calc R . .
H18C H -0.1982 0.7927 0.2766 0.075 Uiso 1 1 calc R . .
C19 C -0.0636(11) 0.5759(10) 0.2251(10) 0.047(3) Uani 1 1 d . . .
H19A H -0.1217 0.5392 0.1514 0.071 Uiso 1 1 calc R . .
H19B H -0.1171 0.5766 0.2949 0.071 Uiso 1 1 calc R . .
H19C H 0.0159 0.5233 0.2308 0.071 Uiso 1 1 calc R . .
C20 C 0.2818(12) 0.4094(10) 0.1758(10) 0.053(3) Uani 1 1 d . . .
H20A H 0.3053 0.3808 0.0927 0.079 Uiso 1 1 calc R . .
H20B H 0.1826 0.3930 0.1801 0.079 Uiso 1 1 calc R . .
H20C H 0.3331 0.3618 0.2278 0.079 Uiso 1 1 calc R . .
C21 C 0.5171(10) 0.6055(11) 0.1849(10) 0.043(3) Uani 1 1 d . . .
H21A H 0.5746 0.5530 0.2277 0.065 Uiso 1 1 calc R . .
H21B H 0.5523 0.6960 0.2071 0.065 Uiso 1 1 calc R . .
H21C H 0.5197 0.5745 0.0981 0.065 Uiso 1 1 calc R . .

loop_
_atom_site_aniso_label
_atom_site_aniso_U_11
_atom_site_aniso_U_22
_atom_site_aniso_U_33
_atom_site_aniso_U_23
_atom_site_aniso_U_13
_atom_site_aniso_U_12
W1 0.0384(3) 0.0301(3) 0.0267(3) 0.0087(2) 0.0027(2) -0.0015(2)
W2 0.0288(3) 0.0312(3) 0.0238(2) 0.0070(2) 0.00302(19) -0.0007(2)
Si1 0.0287(15) 0.0257(17) 0.0358(16) -0.0001(14) 0.0013(13) -0.0019(13)
C1 0.075(9) 0.060(9) 0.058(9) 0.034(7) 0.021(8) 0.024(8)
O1 0.122(9) 0.123(9) 0.038(5) 0.039(6) -0.005(5) 0.041(7)
C2 0.039(7) 0.067(10) 0.051(7) 0.028(7) 0.016(6) 0.008(7)
O2 0.112(8) 0.043(6) 0.106(8) 0.034(6) 0.031(7) -0.019(6)
C3 0.056(8) 0.036(7) 0.034(6) 0.012(5) -0.015(6) 0.007(6)
O3 0.035(5) 0.078(7) 0.081(6) 0.017(5) -0.018(4) -0.010(5)
C4 0.057(8) 0.049(8) 0.023(6) 0.018(6) 0.007(5) -0.009(7)
O4 0.077(6) 0.042(5) 0.050(5) 0.012(4) 0.020(5) 0.016(5)
C5 0.045(7) 0.032(7) 0.038(6) 0.003(5) 0.007(6) -0.012(6)
O5 0.035(5) 0.069(6) 0.067(6) 0.011(5) -0.017(4) -0.015(5)
C6 0.028(6) 0.055(8) 0.034(6) 0.003(6) 0.003(5) 0.011(6)
O6 0.069(6) 0.064(6) 0.084(7) 0.047(6) 0.031(5) 0.007(5)
C7 0.032(6) 0.036(7) 0.023(5) 0.005(5) 0.008(4) -0.006(5)
C8 0.031(5) 0.032(6) 0.021(5) 0.009(5) 0.005(4) -0.012(5)
C9 0.042(6) 0.021(6) 0.038(6) 0.003(5) 0.003(5) -0.008(5)
C10 0.069(8) 0.030(7) 0.027(6) 0.006(5) 0.010(6) 0.006(6)
C11 0.040(6) 0.047(8) 0.043(7) 0.018(6) 0.018(5) 0.001(6)
C12 0.015(5) 0.029(6) 0.045(6) -0.002(5) 0.002(4) -0.007(5)
C13 0.028(6) 0.030(6) 0.025(5) -0.004(5) -0.004(4) -0.013(5)
C14 0.022(5) 0.037(7) 0.028(5) -0.007(5) -0.001(4) -0.010(5)
C15 0.039(6) 0.032(6) 0.027(6) 0.000(5) 0.011(5) 0.007(5)
C16 0.061(8) 0.047(8) 0.021(5) 0.004(5) 0.001(5) 0.005(6)
C17 0.036(6) 0.045(8) 0.035(6) -0.006(6) -0.009(5) -0.002(6)
C18 0.035(6) 0.056(8) 0.059(8) 0.007(7) 0.011(6) 0.006(6)
C19 0.043(7) 0.032(7) 0.060(8) -0.004(6) 0.003(6) -0.018(6)
C20 0.066(8) 0.038(7) 0.054(8) 0.008(6) 0.010(6) 0.004(7)
C21 0.040(6) 0.032(7) 0.058(7) 0.005(6) 0.009(6) 0.008(6)

loop_
_geom_bond_atom_site_label_1
_geom_bond_atom_site_label_2
_geom_bond_distance
_geom_bond_site_symmetry_2
_geom_bond_publ_flag
W1 C2 1.963(14) . ?
W1 C1 1.979(13) . ?
W1 C3 1.982(12) . ?
W1 C7 2.315(10) . ?
W1 C11 2.324(10) . ?
W1 C10 2.335(10) . ?
W1 C9 2.355(10) . ?
W1 C8 2.368(10) . ?
W1 Si1 2.620(3) . ?
W2 C5 1.974(11) . ?
W2 C4 1.988(13) . ?
W2 C6 2.019(13) . ?
W2 C8 2.225(9) . ?
W2 C14 2.286(11) . ?
W2 C13 2.306(9) . ?
W2 C15 2.327(9) . ?
W2 C16 2.352(10) . ?
W2 C17 2.372(10) . ?
Si1 C20 1.883(11) . ?
Si1 C21 1.892(10) . ?
Si1 C14 1.922(11) . ?
C1 O1 1.147(14) . ?
C2 O2 1.161(14) . ?
C3 O3 1.161(12) . ?
C4 O4 1.147(13) . ?
C5 O5 1.163(12) . ?
C6 O6 1.142(12) . ?
C7 C11 1.414(13) . ?
C7 C8 1.429(12) . ?
C7 C12 1.544(13) . ?
C8 C9 1.435(13) . ?
C9 C10 1.384(13) . ?
C9 H9 0.9300 . ?
C10 C11 1.445(14) . ?
C10 H10 0.9300 . ?
C11 H11 0.9300 . ?
C12 C18 1.521(14) . ?
C12 C13 1.527(13) . ?
C12 C19 1.534(14) . ?
C13 C17 1.402(14) . ?
C13 C14 1.448(13) . ?
C14 C15 1.387(13) . ?
C15 C16 1.442(14) . ?
C15 H15 0.9300 . ?
C16 C17 1.405(13) . ?
C16 H16 0.9300 . ?
C17 H17 0.9300 . ?
C18 H18A 0.9600 . ?
C18 H18B 0.9600 . ?
C18 H18C 0.9600 . ?
C19 H19A 0.9600 . ?
C19 H19B 0.9600 . ?
C19 H19C 0.9600 . ?
C20 H20A 0.9600 . ?
C20 H20B 0.9600 . ?
C20 H20C 0.9600 . ?
C21 H21A 0.9600 . ?
C21 H21B 0.9600 . ?
C21 H21C 0.9600 . ?
